data_4028264
loop_
_publ_author_name
'Ping Li'
'Chen Zhao'
'Mark D. Smith'
'Ken D. Shimizu'

_publ_section_title
;
 Comprehensive Experimental Study of N-Heterocyclic \p-Stacking
 Interactions of Neutral and Cationic Pyridines
;
_journal_name_full 'Journal of Organic Chemistry'
_journal_page_first 5303
_journal_page_last 5313
_journal_paper_doi 10.1021/jo400370e
_journal_volume 78
_journal_year 2013
_chemical_formula_moiety 'C44 H28 N2 O4'
_chemical_formula_sum 'C44 H28 N2 O4'
_chemical_formula_weight 648.68
_chemical_name_systematic
; 
 ? 
;
_space_group_IT_number 14
_symmetry_cell_setting monoclinic
_symmetry_space_group_name_Hall '-P 2yn'
_symmetry_space_group_name_H-M 'P 1 21/n 1'
_atom_sites_solution_hydrogens geom
_atom_sites_solution_primary direct
_atom_sites_solution_secondary difmap
_audit_creation_method SHELXL-97
_cell_angle_alpha 90.00
_cell_angle_beta 106.9820(10)
_cell_angle_gamma 90.00
_cell_formula_units_Z 4
_cell_length_a 12.2471(4)
_cell_length_b 14.0298(5)
_cell_length_c 19.1191(7)
_cell_measurement_reflns_used 9866
_cell_measurement_temperature 100(2)
_cell_measurement_theta_max 26.371
_cell_measurement_theta_min 2.228
_cell_volume 3141.88(19)
_computing_cell_refinement 'SAINT-Plus Version 6.45 (Bruker, 2001)'
_computing_data_collection 'SMART Version 5.625 (Bruker, 2001)'
_computing_data_reduction 'SAINT-Plus Version 6.45 (Bruker, 2001)'
_computing_molecular_graphics various
_computing_publication_material 'SHELXTL Version 6.14 (Bruker, 2000)'
_computing_structure_refinement 'SHELXL-97 (Sheldrick, 1997)'
_computing_structure_solution 'SHELXS-97 (Sheldrick, 1990)'
_diffrn_ambient_temperature 100(2)
_diffrn_measured_fraction_theta_full 1.000
_diffrn_measured_fraction_theta_max 1.000
_diffrn_measurement_device_type 'Bruker SMART APEX CCD diffractometer'
_diffrn_measurement_method 'omega scans'
_diffrn_radiation_monochromator graphite
_diffrn_radiation_source 'fine-focus sealed tube'
_diffrn_radiation_type MoK\a
_diffrn_radiation_wavelength 0.71073
_diffrn_reflns_av_R_equivalents 0.0553
_diffrn_reflns_av_sigmaI/netI 0.0417
_diffrn_reflns_limit_h_max 15
_diffrn_reflns_limit_h_min -15
_diffrn_reflns_limit_k_max 16
_diffrn_reflns_limit_k_min -17
_diffrn_reflns_limit_l_max 23
_diffrn_reflns_limit_l_min -23
_diffrn_reflns_number 39218
_diffrn_reflns_theta_full 26.38
_diffrn_reflns_theta_max 26.38
_diffrn_reflns_theta_min 1.77
_exptl_absorpt_coefficient_mu 0.088
_exptl_absorpt_correction_type none
_exptl_crystal_colour colorless
_exptl_crystal_density_diffrn 1.371
_exptl_crystal_description block
_exptl_crystal_F_000 1352
_exptl_crystal_size_max 0.22
_exptl_crystal_size_mid 0.20
_exptl_crystal_size_min 0.16
_refine_diff_density_max 0.295
_refine_diff_density_min -0.261
_refine_diff_density_rms 0.057
_refine_ls_extinction_method none
_refine_ls_goodness_of_fit_ref 0.984
_refine_ls_hydrogen_treatment constr
_refine_ls_matrix_type full
_refine_ls_number_parameters 451
_refine_ls_number_reflns 6431
_refine_ls_number_restraints 0
_refine_ls_restrained_S_all 0.984
_refine_ls_R_factor_all 0.0510
_refine_ls_R_factor_gt 0.0374
_refine_ls_shift/su_max 0.001
_refine_ls_shift/su_mean 0.000
_refine_ls_structure_factor_coef Fsqd
_refine_ls_weighting_details 'calc w=1/[\s^2^(Fo^2^)+(0.0477P)^2^+0.0000P] where P=(Fo^2^+2Fc^2^)/3'
_refine_ls_weighting_scheme calc
_refine_ls_wR_factor_gt 0.0854
_refine_ls_wR_factor_ref 0.0904
_reflns_number_gt 4941
_reflns_number_total 6431
_reflns_threshold_expression >2sigma(I)
_cod_data_source_file jo400370e_si_003.cif
_cod_data_source_block lpa221am
_cod_original_sg_symbol_H-M 'P 21/n'
_cod_database_code 4028264

loop_
_symmetry_equiv_pos_as_xyz
'x, y, z'
'-x+1/2, y+1/2, -z+1/2'
'-x, -y, -z'
'x-1/2, -y-1/2, z-1/2'

loop_
_atom_site_label
_atom_site_type_symbol
_atom_site_fract_x
_atom_site_fract_y
_atom_site_fract_z
_atom_site_U_iso_or_equiv
_atom_site_adp_type
_atom_site_occupancy
_atom_site_symmetry_multiplicity
_atom_site_calc_flag
_atom_site_refinement_flags
C1 C 1.05512(10) 0.41239(9) 0.11278(7) 0.0179(3) Uani 1 1 d .
C2 C 0.98669(10) 0.33073(9) 0.13581(7) 0.0175(3) Uani 1 1 d .
C3 C 0.86763(10) 0.35505(9) 0.08061(7) 0.0178(3) Uani 1 1 d .
H3 H 0.8582 0.3217 0.0330 0.021 Uiso 1 1 calc R
C4 C 0.76662(10) 0.33510(10) 0.10875(7) 0.0191(3) Uani 1 1 d .
C5 C 0.76087(10) 0.49936(10) 0.08747(7) 0.0178(3) Uani 1 1 d .
C6 C 0.86731(10) 0.46452(9) 0.06996(7) 0.0175(3) Uani 1 1 d .
H6 H 0.8634 0.4804 0.0183 0.021 Uiso 1 1 calc R
C7 C 0.98314(10) 0.49917(9) 0.12339(7) 0.0174(3) Uani 1 1 d .
C8 C 0.98639(10) 0.47299(9) 0.20170(7) 0.0169(3) Uani 1 1 d .
C9 C 0.98975(10) 0.37596(9) 0.20942(7) 0.0175(3) Uani 1 1 d .
C10 C 1.00092(10) 0.33071(10) 0.27879(7) 0.0180(3) Uani 1 1 d .
C11 C 0.98984(11) 0.23153(10) 0.28753(7) 0.0216(3) Uani 1 1 d .
H11 H 0.9687 0.1915 0.2457 0.026 Uiso 1 1 calc R
C12 C 1.00931(11) 0.19241(10) 0.35593(7) 0.0248(3) Uani 1 1 d .
H12 H 0.9987 0.1260 0.3612 0.030 Uiso 1 1 calc R
C13 C 1.04479(12) 0.25066(10) 0.41793(8) 0.0262(3) Uani 1 1 d .
H13 H 1.0642 0.2228 0.4653 0.031 Uiso 1 1 calc R
C14 C 1.05178(11) 0.34732(10) 0.41085(7) 0.0230(3) Uani 1 1 d .
H14 H 1.0751 0.3858 0.4535 0.028 Uiso 1 1 calc R
C15 C 1.02507(10) 0.39095(10) 0.34140(7) 0.0188(3) Uani 1 1 d .
C16 C 1.01547(10) 0.49388(9) 0.33247(7) 0.0184(3) Uani 1 1 d .
C17 C 1.02248(11) 0.55462(10) 0.39237(7) 0.0217(3) Uani 1 1 d .
H17 H 1.0403 0.5282 0.4401 0.026 Uiso 1 1 calc R
C18 C 1.00416(11) 0.65078(10) 0.38333(7) 0.0247(3) Uani 1 1 d .
H18 H 1.0106 0.6903 0.4247 0.030 Uiso 1 1 calc R
C19 C 0.97604(11) 0.69092(10) 0.31360(7) 0.0235(3) Uani 1 1 d .
H19 H 0.9615 0.7574 0.3074 0.028 Uiso 1 1 calc R
C20 C 0.96931(11) 0.63438(10) 0.25395(7) 0.0204(3) Uani 1 1 d .
H20 H 0.9502 0.6622 0.2066 0.025 Uiso 1 1 calc R
C21 C 0.99027(10) 0.53585(9) 0.26184(7) 0.0174(3) Uani 1 1 d .
C22 C 1.03505(11) 0.23264(10) 0.13360(7) 0.0185(3) Uani 1 1 d .
C23 C 0.96880(11) 0.15524(10) 0.10028(7) 0.0213(3) Uani 1 1 d .
H23 H 0.8887 0.1628 0.0797 0.026 Uiso 1 1 calc R
C24 C 1.01898(12) 0.06684(10) 0.09688(7) 0.0251(3) Uani 1 1 d .
H24 H 0.9731 0.0145 0.0741 0.030 Uiso 1 1 calc R
C25 C 1.13568(13) 0.05534(10) 0.12665(8) 0.0295(3) Uani 1 1 d .
H25 H 1.1700 -0.0047 0.1239 0.035 Uiso 1 1 calc R
C26 C 1.20243(12) 0.13183(10) 0.16055(8) 0.0269(3) Uani 1 1 d .
H26 H 1.2825 0.1241 0.1810 0.032 Uiso 1 1 calc R
C27 C 1.15234(11) 0.21903(10) 0.16442(7) 0.0229(3) Uani 1 1 d .
H27 H 1.1984 0.2707 0.1884 0.028 Uiso 1 1 calc R
C28 C 1.02885(11) 0.59477(10) 0.10966(7) 0.0191(3) Uani 1 1 d .
C29 C 1.14305(11) 0.61699(10) 0.14502(7) 0.0235(3) Uani 1 1 d .
H29 H 1.1904 0.5711 0.1762 0.028 Uiso 1 1 calc R
C30 C 1.18788(12) 0.70458(10) 0.13530(8) 0.0275(3) Uani 1 1 d .
H30 H 1.2657 0.7185 0.1594 0.033 Uiso 1 1 calc R
C31 C 1.11939(12) 0.77212(11) 0.09047(8) 0.0283(3) Uani 1 1 d .
H31 H 1.1502 0.8324 0.0837 0.034 Uiso 1 1 calc R
C32 C 1.00600(12) 0.75172(10) 0.05550(7) 0.0250(3) Uani 1 1 d .
H32 H 0.9586 0.7983 0.0253 0.030 Uiso 1 1 calc R
C33 C 0.96163(11) 0.66329(10) 0.06460(7) 0.0200(3) Uani 1 1 d .
H33 H 0.8841 0.6493 0.0397 0.024 Uiso 1 1 calc R
C34 C 0.60461(11) 0.42830(9) 0.12796(7) 0.0189(3) Uani 1 1 d .
C35 C 0.61463(11) 0.44585(10) 0.20105(7) 0.0212(3) Uani 1 1 d .
C36 C 0.51708(11) 0.45213(10) 0.22400(8) 0.0235(3) Uani 1 1 d .
H36 H 0.5231 0.4649 0.2738 0.028 Uiso 1 1 calc R
C37 C 0.41114(11) 0.43960(10) 0.17340(8) 0.0237(3) Uani 1 1 d .
H37 H 0.3444 0.4428 0.1890 0.028 Uiso 1 1 calc R
C38 C 0.40086(11) 0.42250(10) 0.10059(7) 0.0233(3) Uani 1 1 d .
H38 H 0.3276 0.4142 0.0665 0.028 Uiso 1 1 calc R
C39 C 0.49810(11) 0.41751(9) 0.07766(7) 0.0209(3) Uani 1 1 d .
H39 H 0.4917 0.4067 0.0276 0.025 Uiso 1 1 calc R
C40 C 0.73805(11) 0.43415(10) 0.31999(7) 0.0234(3) Uani 1 1 d .
C41 C 0.75011(11) 0.50606(11) 0.37073(8) 0.0257(3) Uani 1 1 d .
H41 H 0.7496 0.5704 0.3551 0.031 Uiso 1 1 calc R
C42 C 0.76391(12) 0.39632(12) 0.46084(8) 0.0334(4) Uani 1 1 d .
H42 H 0.7702 0.3823 0.5105 0.040 Uiso 1 1 calc R
C43 C 0.75670(12) 0.32090(12) 0.41342(9) 0.0336(4) Uani 1 1 d .
H43 H 0.7610 0.2570 0.4305 0.040 Uiso 1 1 calc R
C44 C 0.74318(12) 0.34012(11) 0.34096(8) 0.0301(3) Uani 1 1 d .
H44 H 0.7376 0.2902 0.3065 0.036 Uiso 1 1 calc R
N1 N 0.70654(9) 0.42033(8) 0.10592(6) 0.0178(2) Uani 1 1 d .
N2 N 0.76260(10) 0.48789(10) 0.44142(7) 0.0318(3) Uani 1 1 d .
O1 O 1.13944(7) 0.41008(7) 0.09345(5) 0.0232(2) Uani 1 1 d .
O2 O 0.73890(8) 0.26027(7) 0.12933(6) 0.0291(2) Uani 1 1 d .
O3 O 0.72550(8) 0.57989(7) 0.08531(5) 0.0252(2) Uani 1 1 d .
O4 O 0.72347(8) 0.45778(7) 0.24683(5) 0.0292(2) Uani 1 1 d .

loop_
_atom_site_aniso_label
_atom_site_aniso_U_11
_atom_site_aniso_U_22
_atom_site_aniso_U_33
_atom_site_aniso_U_23
_atom_site_aniso_U_13
_atom_site_aniso_U_12
C1 0.0169(6) 0.0235(8) 0.0122(6) -0.0017(5) 0.0023(5) -0.0005(5)
C2 0.0167(6) 0.0196(7) 0.0164(7) -0.0006(5) 0.0054(5) -0.0010(5)
C3 0.0181(6) 0.0185(7) 0.0176(7) -0.0022(5) 0.0064(5) -0.0004(5)
C4 0.0171(6) 0.0190(8) 0.0204(7) -0.0029(6) 0.0042(5) -0.0016(5)
C5 0.0175(6) 0.0205(8) 0.0136(6) 0.0001(5) 0.0017(5) -0.0007(5)
C6 0.0172(6) 0.0215(7) 0.0142(6) 0.0010(5) 0.0051(5) -0.0001(5)
C7 0.0158(6) 0.0193(7) 0.0178(7) 0.0003(5) 0.0057(5) 0.0004(5)
C8 0.0123(6) 0.0209(7) 0.0170(7) -0.0002(5) 0.0036(5) -0.0005(5)
C9 0.0133(6) 0.0202(7) 0.0189(7) -0.0018(5) 0.0044(5) -0.0005(5)
C10 0.0146(6) 0.0212(7) 0.0189(7) 0.0005(6) 0.0061(5) 0.0005(5)
C11 0.0222(7) 0.0218(8) 0.0225(7) -0.0022(6) 0.0089(6) 0.0002(6)
C12 0.0297(8) 0.0194(8) 0.0278(8) 0.0025(6) 0.0124(6) 0.0006(6)
C13 0.0312(8) 0.0280(9) 0.0203(7) 0.0059(6) 0.0091(6) 0.0028(6)
C14 0.0263(7) 0.0242(8) 0.0188(7) -0.0011(6) 0.0072(6) 0.0007(6)
C15 0.0153(6) 0.0224(8) 0.0194(7) -0.0004(6) 0.0062(5) -0.0001(5)
C16 0.0135(6) 0.0222(8) 0.0195(7) -0.0006(6) 0.0048(5) -0.0006(5)
C17 0.0226(7) 0.0247(8) 0.0169(7) -0.0007(6) 0.0042(5) -0.0010(6)
C18 0.0264(7) 0.0256(8) 0.0213(7) -0.0061(6) 0.0058(6) 0.0003(6)
C19 0.0247(7) 0.0193(8) 0.0264(8) -0.0015(6) 0.0075(6) 0.0028(6)
C20 0.0196(6) 0.0224(8) 0.0194(7) 0.0009(6) 0.0060(5) 0.0009(5)
C21 0.0124(6) 0.0205(7) 0.0195(7) -0.0012(6) 0.0049(5) -0.0013(5)
C22 0.0215(7) 0.0207(7) 0.0159(7) 0.0000(5) 0.0094(5) 0.0015(5)
C23 0.0227(7) 0.0233(8) 0.0199(7) 0.0008(6) 0.0090(5) -0.0003(6)
C24 0.0299(7) 0.0224(8) 0.0247(8) -0.0019(6) 0.0109(6) -0.0033(6)
C25 0.0359(8) 0.0208(8) 0.0350(9) -0.0004(6) 0.0151(7) 0.0075(6)
C26 0.0228(7) 0.0288(9) 0.0284(8) 0.0009(6) 0.0067(6) 0.0074(6)
C27 0.0232(7) 0.0238(8) 0.0214(7) -0.0012(6) 0.0059(6) 0.0007(6)
C28 0.0213(7) 0.0213(8) 0.0173(7) -0.0031(5) 0.0100(5) -0.0014(5)
C29 0.0219(7) 0.0260(8) 0.0233(7) -0.0012(6) 0.0077(6) -0.0003(6)
C30 0.0246(7) 0.0292(9) 0.0299(8) -0.0064(7) 0.0101(6) -0.0086(6)
C31 0.0361(8) 0.0217(8) 0.0326(8) -0.0029(6) 0.0187(7) -0.0080(6)
C32 0.0322(8) 0.0225(8) 0.0241(8) 0.0019(6) 0.0141(6) 0.0018(6)
C33 0.0210(7) 0.0224(8) 0.0189(7) -0.0021(6) 0.0091(5) -0.0005(6)
C34 0.0188(6) 0.0148(7) 0.0254(7) 0.0013(6) 0.0103(5) 0.0010(5)
C35 0.0185(7) 0.0201(8) 0.0246(7) -0.0002(6) 0.0058(6) -0.0013(5)
C36 0.0256(7) 0.0242(8) 0.0234(7) -0.0020(6) 0.0116(6) 0.0002(6)
C37 0.0191(7) 0.0235(8) 0.0313(8) 0.0027(6) 0.0119(6) 0.0027(6)
C38 0.0178(7) 0.0254(8) 0.0259(8) 0.0032(6) 0.0049(6) 0.0007(6)
C39 0.0218(7) 0.0190(8) 0.0221(7) 0.0017(6) 0.0068(6) 0.0008(5)
C40 0.0154(6) 0.0329(9) 0.0218(7) -0.0026(6) 0.0053(5) -0.0028(6)
C41 0.0231(7) 0.0281(8) 0.0255(8) -0.0013(6) 0.0062(6) -0.0008(6)
C42 0.0235(7) 0.0469(11) 0.0270(8) 0.0075(7) 0.0031(6) -0.0047(7)
C43 0.0227(7) 0.0307(9) 0.0459(10) 0.0082(8) 0.0075(7) -0.0021(6)
C44 0.0232(7) 0.0289(9) 0.0387(9) -0.0075(7) 0.0099(6) -0.0036(6)
N1 0.0168(5) 0.0181(6) 0.0196(6) 0.0002(5) 0.0068(4) -0.0003(4)
N2 0.0297(7) 0.0404(8) 0.0236(7) -0.0032(6) 0.0053(5) -0.0035(6)
O1 0.0189(5) 0.0279(6) 0.0246(5) -0.0010(4) 0.0090(4) -0.0007(4)
O2 0.0255(5) 0.0198(6) 0.0467(7) 0.0029(5) 0.0179(5) -0.0007(4)
O3 0.0231(5) 0.0203(6) 0.0344(6) 0.0034(4) 0.0122(4) 0.0026(4)
O4 0.0201(5) 0.0466(7) 0.0209(5) -0.0040(5) 0.0064(4) -0.0078(4)

loop_
_atom_type_symbol
_atom_type_description
_atom_type_scat_dispersion_real
_atom_type_scat_dispersion_imag
_atom_type_scat_source
C C 0.0033 0.0016 'International Tables Vol C Tables 4.2.6.8 and 6.1.1.4'
H H 0.0000 0.0000 'International Tables Vol C Tables 4.2.6.8 and 6.1.1.4'
N N 0.0061 0.0033 'International Tables Vol C Tables 4.2.6.8 and 6.1.1.4'
O O 0.0106 0.0060 'International Tables Vol C Tables 4.2.6.8 and 6.1.1.4'

loop_
_geom_angle_atom_site_label_1
_geom_angle_atom_site_label_2
_geom_angle_atom_site_label_3
_geom_angle
O1 C1 C7 129.61(12)
O1 C1 C2 130.76(12)
C7 C1 C2 99.62(10)
C22 C2 C9 120.00(11)
C22 C2 C1 114.61(10)
C9 C2 C1 94.82(10)
C22 C2 C3 118.48(11)
C9 C2 C3 107.23(10)
C1 C2 C3 96.96(10)
C4 C3 C6 105.03(10)
C4 C3 C2 114.64(10)
C6 C3 C2 105.69(10)
C4 C3 H3 110.4
C6 C3 H3 110.4
C2 C3 H3 110.4
O2 C4 N1 124.29(12)
O2 C4 C3 127.99(12)
N1 C4 C3 107.71(11)
O3 C5 N1 124.18(12)
O3 C5 C6 128.08(12)
N1 C5 C6 107.72(11)
C5 C6 C3 105.05(10)
C5 C6 C7 115.42(10)
C3 C6 C7 104.80(10)
C5 C6 H6 110.4
C3 C6 H6 110.4
C7 C6 H6 110.4
C28 C7 C8 118.65(11)
C28 C7 C1 114.96(10)
C8 C7 C1 94.95(10)
C28 C7 C6 118.39(10)
C8 C7 C6 108.89(10)
C1 C7 C6 96.45(10)
C9 C8 C21 122.05(12)
C9 C8 C7 109.60(11)
C21 C8 C7 128.31(12)
C8 C9 C10 121.96(12)
C8 C9 C2 108.71(11)
C10 C9 C2 129.24(12)
C11 C10 C15 119.26(12)
C11 C10 C9 123.80(12)
C15 C10 C9 116.94(12)
C12 C11 C10 120.68(13)
C12 C11 H11 119.7
C10 C11 H11 119.7
C11 C12 C13 119.83(13)
C11 C12 H12 120.1
C13 C12 H12 120.1
C14 C13 C12 120.51(13)
C14 C13 H13 119.7
C12 C13 H13 119.7
C13 C14 C15 121.27(13)
C13 C14 H14 119.4
C15 C14 H14 119.4
C14 C15 C10 117.89(12)
C14 C15 C16 121.98(12)
C10 C15 C16 120.04(12)
C17 C16 C21 117.77(12)
C17 C16 C15 121.39(12)
C21 C16 C15 120.68(11)
C18 C17 C16 121.58(12)
C18 C17 H17 119.2
C16 C17 H17 119.2
C17 C18 C19 120.25(13)
C17 C18 H18 119.9
C19 C18 H18 119.9
C20 C19 C18 119.96(13)
C20 C19 H19 120.0
C18 C19 H19 120.0
C19 C20 C21 120.97(12)
C19 C20 H20 119.5
C21 C20 H20 119.5
C20 C21 C16 119.42(12)
C20 C21 C8 123.67(12)
C16 C21 C8 116.90(12)
C23 C22 C27 118.42(12)
C23 C22 C2 122.99(11)
C27 C22 C2 118.56(12)
C22 C23 C24 120.59(12)
C22 C23 H23 119.7
C24 C23 H23 119.7
C25 C24 C23 120.04(13)
C25 C24 H24 120.0
C23 C24 H24 120.0
C24 C25 C26 119.86(13)
C24 C25 H25 120.1
C26 C25 H25 120.1
C27 C26 C25 119.97(13)
C27 C26 H26 120.0
C25 C26 H26 120.0
C26 C27 C22 121.11(13)
C26 C27 H27 119.4
C22 C27 H27 119.4
C33 C28 C29 118.24(12)
C33 C28 C7 122.78(11)
C29 C28 C7 118.96(12)
C30 C29 C28 120.93(13)
C30 C29 H29 119.5
C28 C29 H29 119.5
C29 C30 C31 119.99(13)
C29 C30 H30 120.0
C31 C30 H30 120.0
C32 C31 C30 119.91(13)
C32 C31 H31 120.0
C30 C31 H31 120.0
C31 C32 C33 119.97(13)
C31 C32 H32 120.0
C33 C32 H32 120.0
C32 C33 C28 120.95(12)
C32 C33 H33 119.5
C28 C33 H33 119.5
C39 C34 C35 120.45(12)
C39 C34 N1 120.80(12)
C35 C34 N1 118.74(11)
O4 C35 C34 116.53(11)
O4 C35 C36 123.65(12)
C34 C35 C36 119.82(12)
C37 C36 C35 119.18(13)
C37 C36 H36 120.4
C35 C36 H36 120.4
C38 C37 C36 121.14(12)
C38 C37 H37 119.4
C36 C37 H37 119.4
C37 C38 C39 119.58(12)
C37 C38 H38 120.2
C39 C38 H38 120.2
C34 C39 C38 119.82(13)
C34 C39 H39 120.1
C38 C39 H39 120.1
C44 C40 C41 120.73(14)
C44 C40 O4 120.08(13)
C41 C40 O4 119.17(13)
N2 C41 C40 121.90(14)
N2 C41 H41 119.0
C40 C41 H41 119.0
N2 C42 C43 124.18(14)
N2 C42 H42 117.9
C43 C42 H42 117.9
C44 C43 C42 118.56(15)
C44 C43 H43 120.7
C42 C43 H43 120.7
C43 C44 C40 117.68(14)
C43 C44 H44 121.2
C40 C44 H44 121.2
C5 N1 C4 114.01(10)
C5 N1 C34 122.31(11)
C4 N1 C34 123.33(11)
C42 N2 C41 116.87(13)
C35 O4 C40 115.16(10)

loop_
_geom_bond_atom_site_label_1
_geom_bond_atom_site_label_2
_geom_bond_distance
C1 O1 1.1945(15)
C1 C7 1.5509(18)
C1 C2 1.5571(18)
C2 C22 1.5036(18)
C2 C9 1.5343(17)
C2 C3 1.5675(17)
C3 C4 1.5123(17)
C3 C6 1.5491(18)
C3 H3 1.0000
C4 O2 1.2041(15)
C4 N1 1.3967(16)
C5 O3 1.2064(15)
C5 N1 1.3906(16)
C5 C6 1.5183(17)
C6 C7 1.5639(17)
C6 H6 1.0000
C7 C28 1.5057(18)
C7 C8 1.5308(17)
C8 C9 1.3685(19)
C8 C21 1.4387(17)
C9 C10 1.4406(18)
C10 C11 1.4127(19)
C10 C15 1.4240(18)
C11 C12 1.3734(19)
C11 H11 0.9500
C12 C13 1.4004(19)
C12 H12 0.9500
C13 C14 1.3680(19)
C13 H13 0.9500
C14 C15 1.4110(18)
C14 H14 0.9500
C15 C16 1.4549(19)
C16 C17 1.4099(18)
C16 C21 1.4219(17)
C17 C18 1.3702(19)
C17 H17 0.9500
C18 C19 1.3947(19)
C18 H18 0.9500
C19 C20 1.3717(18)
C19 H19 0.9500
C20 C21 1.4061(19)
C20 H20 0.9500
C22 C23 1.3934(18)
C22 C27 1.3974(17)
C23 C24 1.3941(19)
C23 H23 0.9500
C24 C25 1.385(2)
C24 H24 0.9500
C25 C26 1.389(2)
C25 H25 0.9500
C26 C27 1.3802(19)
C26 H26 0.9500
C27 H27 0.9500
C28 C33 1.3891(18)
C28 C29 1.3994(18)
C29 C30 1.3805(19)
C29 H29 0.9500
C30 C31 1.384(2)
C30 H30 0.9500
C31 C32 1.3839(19)
C31 H31 0.9500
C32 C33 1.3857(19)
C32 H32 0.9500
C33 H33 0.9500
C34 C39 1.3844(18)
C34 C35 1.3886(19)
C34 N1 1.4338(15)
C35 O4 1.3746(15)
C35 C36 1.3907(18)
C36 C37 1.3845(19)
C36 H36 0.9500
C37 C38 1.3815(19)
C37 H37 0.9500
C38 C39 1.3858(18)
C38 H38 0.9500
C39 H39 0.9500
C40 C44 1.375(2)
C40 C41 1.3774(19)
C40 O4 1.3974(16)
C41 N2 1.3394(18)
C41 H41 0.9500
C42 N2 1.336(2)
C42 C43 1.379(2)
C42 H42 0.9500
C43 C44 1.373(2)
C43 H43 0.9500
C44 H44 0.9500

loop_
_geom_torsion_atom_site_label_1
_geom_torsion_atom_site_label_2
_geom_torsion_atom_site_label_3
_geom_torsion_atom_site_label_4
_geom_torsion
O1 C1 C2 C22 0.25(19)
C7 C1 C2 C22 -178.83(10)
O1 C1 C2 C9 126.45(14)
C7 C1 C2 C9 -52.63(10)
O1 C1 C2 C3 -125.51(14)
C7 C1 C2 C3 55.41(10)
C22 C2 C3 C4 90.84(14)
C9 C2 C3 C4 -48.97(14)
C1 C2 C3 C4 -146.24(11)
C22 C2 C3 C6 -154.00(11)
C9 C2 C3 C6 66.19(12)
C1 C2 C3 C6 -31.07(11)
C6 C3 C4 O2 -174.37(13)
C2 C3 C4 O2 -58.82(18)
C6 C3 C4 N1 6.66(13)
C2 C3 C4 N1 122.21(11)
O3 C5 C6 C3 -178.80(12)
N1 C5 C6 C3 0.03(13)
O3 C5 C6 C7 66.33(17)
N1 C5 C6 C7 -114.84(12)
C4 C3 C6 C5 -4.00(12)
C2 C3 C6 C5 -125.60(10)
C4 C3 C6 C7 118.05(10)
C2 C3 C6 C7 -3.54(12)
O1 C1 C7 C28 -2.29(19)
C2 C1 C7 C28 176.80(10)
O1 C1 C7 C8 -127.13(14)
C2 C1 C7 C8 51.97(10)
O1 C1 C7 C6 123.19(14)
C2 C1 C7 C6 -57.71(10)
C5 C6 C7 C28 -85.26(14)
C3 C6 C7 C28 159.73(11)
C5 C6 C7 C8 54.30(14)
C3 C6 C7 C8 -60.72(12)
C5 C6 C7 C1 151.79(11)
C3 C6 C7 C1 36.78(11)
C28 C7 C8 C9 -154.00(11)
C1 C7 C8 C9 -31.99(12)
C6 C7 C8 C9 66.57(13)
C28 C7 C8 C21 23.58(18)
C1 C7 C8 C21 145.59(12)
C6 C7 C8 C21 -115.86(13)
C21 C8 C9 C10 -1.95(18)
C7 C8 C9 C10 175.81(10)
C21 C8 C9 C2 -178.80(10)
C7 C8 C9 C2 -1.05(13)
C22 C2 C9 C8 155.53(11)
C1 C2 C9 C8 33.44(12)
C3 C2 C9 C8 -65.39(12)
C22 C2 C9 C10 -21.02(18)
C1 C2 C9 C10 -143.11(12)
C3 C2 C9 C10 118.06(13)
C8 C9 C10 C11 171.40(12)
C2 C9 C10 C11 -12.4(2)
C8 C9 C10 C15 -8.91(17)
C2 C9 C10 C15 167.25(11)
C15 C10 C11 C12 -4.20(18)
C9 C10 C11 C12 175.48(12)
C10 C11 C12 C13 -2.48(19)
C11 C12 C13 C14 5.1(2)
C12 C13 C14 C15 -0.8(2)
C13 C14 C15 C10 -5.80(19)
C13 C14 C15 C16 170.67(12)
C11 C10 C15 C14 8.20(17)
C9 C10 C15 C14 -171.50(11)
C11 C10 C15 C16 -168.33(11)
C9 C10 C15 C16 11.96(17)
C14 C15 C16 C17 -5.70(19)
C10 C15 C16 C17 170.68(11)
C14 C15 C16 C21 178.97(11)
C10 C15 C16 C21 -4.65(18)
C21 C16 C17 C18 0.92(18)
C15 C16 C17 C18 -174.55(12)
C16 C17 C18 C19 1.0(2)
C17 C18 C19 C20 -1.6(2)
C18 C19 C20 C21 0.09(19)
C19 C20 C21 C16 1.88(18)
C19 C20 C21 C8 -178.97(12)
C17 C16 C21 C20 -2.34(17)
C15 C16 C21 C20 173.16(11)
C17 C16 C21 C8 178.45(11)
C15 C16 C21 C8 -6.05(17)
C9 C8 C21 C20 -169.73(12)
C7 C8 C21 C20 12.97(19)
C9 C8 C21 C16 9.45(17)
C7 C8 C21 C16 -167.86(11)
C9 C2 C22 C23 116.53(14)
C1 C2 C22 C23 -131.68(12)
C3 C2 C22 C23 -18.09(17)
C9 C2 C22 C27 -65.45(16)
C1 C2 C22 C27 46.35(16)
C3 C2 C22 C27 159.93(11)
C27 C22 C23 C24 -1.01(19)
C2 C22 C23 C24 177.02(12)
C22 C23 C24 C25 -0.1(2)
C23 C24 C25 C26 0.6(2)
C24 C25 C26 C27 0.0(2)
C25 C26 C27 C22 -1.1(2)
C23 C22 C27 C26 1.62(19)
C2 C22 C27 C26 -176.51(12)
C8 C7 C28 C33 -118.71(13)
C1 C7 C28 C33 130.02(13)
C6 C7 C28 C33 16.91(18)
C8 C7 C28 C29 59.65(16)
C1 C7 C28 C29 -51.62(16)
C6 C7 C28 C29 -164.73(11)
C33 C28 C29 C30 -0.13(19)
C7 C28 C29 C30 -178.56(12)
C28 C29 C30 C31 0.5(2)
C29 C30 C31 C32 0.1(2)
C30 C31 C32 C33 -0.9(2)
C31 C32 C33 C28 1.2(2)
C29 C28 C33 C32 -0.73(19)
C7 C28 C33 C32 177.64(12)
C39 C34 C35 O4 -178.54(12)
N1 C34 C35 O4 2.28(18)
C39 C34 C35 C36 0.4(2)
N1 C34 C35 C36 -178.82(12)
O4 C35 C36 C37 179.56(13)
C34 C35 C36 C37 0.7(2)
C35 C36 C37 C38 -1.0(2)
C36 C37 C38 C39 0.2(2)
C35 C34 C39 C38 -1.2(2)
N1 C34 C39 C38 177.96(12)
C37 C38 C39 C34 0.9(2)
C44 C40 C41 N2 -2.7(2)
O4 C40 C41 N2 178.97(11)
N2 C42 C43 C44 -2.4(2)
C42 C43 C44 C40 0.2(2)
C41 C40 C44 C43 2.2(2)
O4 C40 C44 C43 -179.50(12)
O3 C5 N1 C4 -176.58(12)
C6 C5 N1 C4 4.54(14)
O3 C5 N1 C34 -3.23(19)
C6 C5 N1 C34 177.89(10)
O2 C4 N1 C5 173.75(12)
C3 C4 N1 C5 -7.24(14)
O2 C4 N1 C34 0.5(2)
C3 C4 N1 C34 179.49(11)
C39 C34 N1 C5 94.81(15)
C35 C34 N1 C5 -86.02(15)
C39 C34 N1 C4 -92.46(15)
C35 C34 N1 C4 86.71(16)
C43 C42 N2 C41 2.0(2)
C40 C41 N2 C42 0.60(19)
C34 C35 O4 C40 -153.27(12)
C36 C35 O4 C40 27.88(19)
C44 C40 O4 C35 75.89(16)
C41 C40 O4 C35 -105.79(14)
